data_7232313
loop_
_publ_author_name
'Thakur, Snehasish'
'Drew, Michael G. B.'
'Franconetti, Antonio'
'Frontera, Antonio'
'Chattopadhyay, Shouvik'

_publ_section_title
;
 Analysis of energies of halogen and hydrogen bonding interactions in the
 solid state structures of vanadyl Schiff base complexes
;
_journal_issue 9
_journal_name_full 'RSC Advances'
_journal_page_first 4789
_journal_paper_doi 10.1039/C8RA09947B
_journal_volume 9
_journal_year 2019
_chemical_formula_sum 'C13 H18 Cl N2 O3 V'
_chemical_formula_weight 336.68
_space_group_crystal_system monoclinic
_space_group_IT_number 14
_space_group_name_Hall '-P 2yn'
_space_group_name_H-M_alt 'P 1 21/n 1'
_symmetry_space_group_name_Hall '-P 2yn'
_symmetry_space_group_name_H-M 'P 1 21/n 1'
_atom_sites_solution_hydrogens geom
_audit_creation_method SHELXL-2016/6
_audit_update_record
;
2018-11-15 deposited with the CCDC.
2019-01-21 downloaded from the CCDC.
;
_cell_angle_alpha 90
_cell_angle_beta 106.842(5)
_cell_angle_gamma 90
_cell_formula_units_Z 4
_cell_length_a 14.1152(7)
_cell_length_b 6.9353(3)
_cell_length_c 15.1466(7)
_cell_measurement_reflns_used 9618
_cell_measurement_temperature 150(2)
_cell_measurement_theta_max 30.00
_cell_measurement_theta_min 3.41
_cell_volume 1419.15(12)
_computing_cell_refinement 'Crysalis, Oxford Diffraction'
_computing_data_collection 'Crysalis, Oxford Diffraction'
_computing_data_reduction 'Crysalis, Oxford Diffraction'
_computing_molecular_graphics PLATON(Spek,2004)
_computing_publication_material 'SHELXL-2016/6, PLATON, WINGX (Ferrugia, 2012)'
_computing_structure_refinement 'SHELXL-2016/6 (Sheldrick, 2016)'
_computing_structure_solution 'SHELXS-97 (Sheldrick, 2008)'
_diffrn_ambient_temperature 150(2)
_diffrn_measured_fraction_theta_full 0.994
_diffrn_measured_fraction_theta_max 0.989
_diffrn_measurement_device 'Oxford Diffaction X-Calibor System'
_diffrn_measurement_method '321 frames, counting time 10 s.'
_diffrn_radiation_type MoK\a
_diffrn_radiation_wavelength 0.71073
_diffrn_reflns_av_R_equivalents 0.0297
_diffrn_reflns_av_unetI/netI 0.0401
_diffrn_reflns_Laue_measured_fraction_full 0.994
_diffrn_reflns_Laue_measured_fraction_max 0.989
_diffrn_reflns_limit_h_max 19
_diffrn_reflns_limit_h_min -19
_diffrn_reflns_limit_k_max 6
_diffrn_reflns_limit_k_min -9
_diffrn_reflns_limit_l_max 20
_diffrn_reflns_limit_l_min -21
_diffrn_reflns_number 9618
_diffrn_reflns_point_group_measured_fraction_full 0.994
_diffrn_reflns_point_group_measured_fraction_max 0.989
_diffrn_reflns_theta_full 25.242
_diffrn_reflns_theta_max 29.991
_diffrn_reflns_theta_min 3.413
_diffrn_standards_decay_% n/a
_diffrn_standards_interval_count n/a
_diffrn_standards_interval_time n/a
_exptl_absorpt_coefficient_mu 0.895
_exptl_absorpt_correction_T_max 1.000
_exptl_absorpt_correction_T_min 0.912
_exptl_absorpt_correction_type empirical
_exptl_absorpt_process_details 'ABSPACK, Oxford Diffraction Ltd'
_exptl_crystal_colour black
_exptl_crystal_density_diffrn 1.576
_exptl_crystal_description block
_exptl_crystal_F_000 696
_exptl_crystal_size_max 0.19
_exptl_crystal_size_mid 0.17
_exptl_crystal_size_min 0.14
_refine_diff_density_max 0.323
_refine_diff_density_min -0.572
_refine_diff_density_rms 0.105
_refine_ls_extinction_method none
_refine_ls_goodness_of_fit_ref 1.068
_refine_ls_hydrogen_treatment constr
_refine_ls_matrix_type full
_refine_ls_number_parameters 183
_refine_ls_number_reflns 4096
_refine_ls_number_restraints 0
_refine_ls_restrained_S_all 1.068
_refine_ls_R_factor_all 0.0464
_refine_ls_R_factor_gt 0.0377
_refine_ls_shift/su_max 0.001
_refine_ls_shift/su_mean 0.000
_refine_ls_structure_factor_coef Fsqd
_refine_ls_weighting_details 'w=1/[\s^2^(Fo^2^)+(0.0458P)^2^+0.2839P] where P=(Fo^2^+2Fc^2^)/3'
_refine_ls_weighting_scheme calc
_refine_ls_wR_factor_gt 0.0911
_refine_ls_wR_factor_ref 0.0947
_reflns_Friedel_coverage 0.000
_reflns_number_gt 3498
_reflns_number_total 4096
_reflns_threshold_expression 'I > 2\s(I)'
_cod_data_source_file c8ra09947b2.cif
_cod_data_source_block 2
_cod_original_cell_volume 1419.15(11)
_cod_database_code 7232313
_shelx_shelxl_version_number 2016/6
_shelx_space_group_comment
;
The symmetry employed for this shelxl refinement is uniquely defined
by the following loop, which should always be used as a source of
symmetry information in preference to the above space-group names.
They are only intended as comments.
;

loop_
_space_group_symop_operation_xyz
'x, y, z'
'-x+1/2, y+1/2, -z+1/2'
'-x, -y, -z'
'x-1/2, -y-1/2, z-1/2'

loop_
_atom_site_label
_atom_site_type_symbol
_atom_site_fract_x
_atom_site_fract_y
_atom_site_fract_z
_atom_site_U_iso_or_equiv
_atom_site_adp_type
_atom_site_occupancy
_atom_site_site_symmetry_order
_atom_site_calc_flag
_atom_site_refinement_flags_posn
_atom_site_refinement_flags_adp
V1 V 0.80839(2) 0.65632(4) 0.42769(2) 0.01218(8) Uani 1 1 d . .
O1 O 0.73463(10) 0.78195(17) 0.34579(9) 0.0202(3) Uani 1 1 d . .
O2 O 0.79728(10) 0.71932(18) 0.52731(9) 0.0191(3) Uani 1 1 d . .
O11 O 0.93458(9) 0.77434(17) 0.44144(8) 0.0172(3) Uani 1 1 d . .
C12 C 0.99137(12) 0.7714(2) 0.38590(11) 0.0132(3) Uani 1 1 d . .
C13 C 1.04884(12) 0.9341(2) 0.38063(11) 0.0154(3) Uani 1 1 d . .
H13 H 1.046447 1.041927 0.416430 0.018 Uiso 1 1 calc R U
C14 C 1.10882(12) 0.9360(2) 0.32302(11) 0.0162(3) Uani 1 1 d . .
H14 H 1.145581 1.045410 0.319274 0.019 Uiso 1 1 calc R U
C15 C 1.11411(13) 0.7731(3) 0.27035(12) 0.0172(3) Uani 1 1 d . .
Cl15 Cl 1.18798(4) 0.78049(7) 0.19590(3) 0.02570(12) Uani 1 1 d . .
C16 C 1.06149(13) 0.6095(2) 0.27631(12) 0.0165(3) Uani 1 1 d . .
H16 H 1.067388 0.500401 0.242574 0.020 Uiso 1 1 calc R U
C17 C 0.99889(12) 0.6068(2) 0.33323(11) 0.0142(3) Uani 1 1 d . .
C18 C 0.94480(13) 0.4334(2) 0.33872(11) 0.0158(3) Uani 1 1 d . .
H18 H 0.960161 0.323433 0.310516 0.019 Uiso 1 1 calc R U
N19 N 0.87679(10) 0.4185(2) 0.37963(9) 0.0144(3) Uani 1 1 d . .
C20 C 0.82819(13) 0.2307(2) 0.37698(12) 0.0161(3) Uani 1 1 d . .
H20A H 0.851113 0.166964 0.436384 0.019 Uiso 1 1 calc R U
H20B H 0.842125 0.148278 0.330524 0.019 Uiso 1 1 calc R U
C21 C 0.71925(13) 0.2729(2) 0.35350(12) 0.0162(3) Uani 1 1 d . .
H21A H 0.695391 0.319338 0.290531 0.019 Uiso 1 1 calc R U
H21B H 0.683557 0.155686 0.358307 0.019 Uiso 1 1 calc R U
N22 N 0.70094(10) 0.42127(19) 0.41787(9) 0.0128(3) Uani 1 1 d . .
C23 C 0.71741(13) 0.3387(2) 0.51319(11) 0.0159(3) Uani 1 1 d . .
H23A H 0.696870 0.434263 0.550692 0.019 Uiso 1 1 calc R U
H23B H 0.787887 0.318300 0.540069 0.019 Uiso 1 1 calc R U
C24 C 0.66433(15) 0.1507(3) 0.51953(14) 0.0237(4) Uani 1 1 d . .
H24A H 0.595764 0.162097 0.485204 0.036 Uiso 1 1 calc R U
H24B H 0.669733 0.123639 0.582953 0.036 Uiso 1 1 calc R U
H24C H 0.693982 0.047807 0.494427 0.036 Uiso 1 1 calc R U
C25 C 0.59577(13) 0.4863(3) 0.37813(12) 0.0188(3) Uani 1 1 d . .
H25A H 0.552784 0.376197 0.376065 0.023 Uiso 1 1 calc R U
H25B H 0.586933 0.527375 0.315040 0.023 Uiso 1 1 calc R U
C26 C 0.56207(15) 0.6477(3) 0.42885(16) 0.0278(4) Uani 1 1 d . .
H26A H 0.569656 0.609121 0.491388 0.042 Uiso 1 1 calc R U
H26B H 0.493735 0.676209 0.398896 0.042 Uiso 1 1 calc R U
H26C H 0.601399 0.760521 0.428509 0.042 Uiso 1 1 calc R U

loop_
_atom_site_aniso_label
_atom_site_aniso_U_11
_atom_site_aniso_U_22
_atom_site_aniso_U_33
_atom_site_aniso_U_23
_atom_site_aniso_U_13
_atom_site_aniso_U_12
V1 0.01324(15) 0.01079(13) 0.01346(14) -0.00182(10) 0.00537(10) -0.00086(10)
O1 0.0214(7) 0.0158(6) 0.0231(6) 0.0037(5) 0.0062(5) 0.0006(5)
O2 0.0224(7) 0.0186(6) 0.0189(6) -0.0067(5) 0.0098(5) -0.0062(5)
O11 0.0152(6) 0.0182(6) 0.0207(6) -0.0071(5) 0.0094(5) -0.0045(5)
C12 0.0094(7) 0.0159(7) 0.0139(7) -0.0007(6) 0.0027(6) 0.0008(6)
C13 0.0127(8) 0.0151(7) 0.0174(8) -0.0018(6) 0.0030(6) -0.0011(6)
C14 0.0122(8) 0.0178(8) 0.0179(8) 0.0016(6) 0.0030(6) 0.0000(6)
C15 0.0142(8) 0.0219(8) 0.0160(8) 0.0018(6) 0.0055(6) 0.0039(7)
Cl15 0.0270(2) 0.0286(2) 0.0281(2) 0.00221(18) 0.0184(2) 0.00222(19)
C16 0.0149(8) 0.0172(8) 0.0178(8) -0.0017(6) 0.0055(6) 0.0039(7)
C17 0.0122(8) 0.0149(7) 0.0155(7) -0.0007(6) 0.0039(6) 0.0014(6)
C18 0.0160(8) 0.0143(7) 0.0163(8) -0.0031(6) 0.0036(6) 0.0022(6)
N19 0.0133(7) 0.0123(6) 0.0166(7) -0.0022(5) 0.0029(5) -0.0003(5)
C20 0.0186(9) 0.0114(7) 0.0191(8) -0.0024(6) 0.0066(7) -0.0009(6)
C21 0.0180(8) 0.0148(7) 0.0158(8) -0.0053(6) 0.0048(6) -0.0033(7)
N22 0.0118(7) 0.0137(6) 0.0123(6) -0.0009(5) 0.0025(5) 0.0002(5)
C23 0.0165(8) 0.0169(7) 0.0146(7) 0.0013(6) 0.0051(6) 0.0001(6)
C24 0.0242(10) 0.0192(8) 0.0297(10) 0.0054(7) 0.0109(8) -0.0015(7)
C25 0.0128(8) 0.0192(8) 0.0212(9) 0.0003(6) 0.0002(7) -0.0007(7)
C26 0.0170(9) 0.0267(10) 0.0403(12) -0.0024(8) 0.0092(8) 0.0039(8)

loop_
_atom_type_symbol
_atom_type_description
_atom_type_scat_dispersion_real
_atom_type_scat_dispersion_imag
_atom_type_scat_source
C C 0.0033 0.0016 'International Tables Vol C Tables 4.2.6.8 and 6.1.1.4'
H H 0.0000 0.0000 'International Tables Vol C Tables 4.2.6.8 and 6.1.1.4'
N N 0.0061 0.0033 'International Tables Vol C Tables 4.2.6.8 and 6.1.1.4'
O O 0.0106 0.0060 'International Tables Vol C Tables 4.2.6.8 and 6.1.1.4'
V V 0.3005 0.5294 'International Tables Vol C Tables 4.2.6.8 and 6.1.1.4'
Cl Cl 0.1484 0.1585 'International Tables Vol C Tables 4.2.6.8 and 6.1.1.4'

loop_
_geom_angle_atom_site_label_1
_geom_angle_atom_site_label_2
_geom_angle_atom_site_label_3
_geom_angle
O2 V1 O1 110.67(7)
O2 V1 O11 96.97(6)
O1 V1 O11 102.95(6)
O2 V1 N19 134.29(6)
O1 V1 N19 113.96(6)
O11 V1 N19 82.50(5)
O2 V1 N22 90.68(6)
O1 V1 N22 93.96(6)
O11 V1 N22 157.52(5)
N19 V1 N22 77.09(5)
C12 O11 V1 129.90(10)
O11 C12 C13 119.41(14)
O11 C12 C17 122.06(15)
C13 C12 C17 118.50(15)
C14 C13 C12 120.89(15)
C14 C13 H13 119.6
C12 C13 H13 119.6
C13 C14 C15 119.79(16)
C13 C14 H14 120.1
C15 C14 H14 120.1
C16 C15 C14 120.74(16)
C16 C15 Cl15 120.18(13)
C14 C15 Cl15 119.08(14)
C15 C16 C17 120.04(15)
C15 C16 H16 120.0
C17 C16 H16 120.0
C16 C17 C12 119.99(15)
C16 C17 C18 119.07(15)
C12 C17 C18 120.92(15)
N19 C18 C17 125.18(15)
N19 C18 H18 117.4
C17 C18 H18 117.4
C18 N19 C20 117.75(14)
C18 N19 V1 124.99(11)
C20 N19 V1 116.08(10)
N19 C20 C21 105.78(13)
N19 C20 H20A 110.6
C21 C20 H20A 110.6
N19 C20 H20B 110.6
C21 C20 H20B 110.6
H20A C20 H20B 108.7
N22 C21 C20 109.81(13)
N22 C21 H21A 109.7
C20 C21 H21A 109.7
N22 C21 H21B 109.7
C20 C21 H21B 109.7
H21A C21 H21B 108.2
C21 N22 C25 106.49(13)
C21 N22 C23 110.88(13)
C25 N22 C23 111.00(13)
C21 N22 V1 107.98(10)
C25 N22 V1 112.75(10)
C23 N22 V1 107.72(10)
N22 C23 C24 116.36(14)
N22 C23 H23A 108.2
C24 C23 H23A 108.2
N22 C23 H23B 108.2
C24 C23 H23B 108.2
H23A C23 H23B 107.3
C23 C24 H24A 109.5
C23 C24 H24B 109.5
H24A C24 H24B 109.5
C23 C24 H24C 109.5
H24A C24 H24C 109.5
H24B C24 H24C 109.5
N22 C25 C26 116.06(15)
N22 C25 H25A 108.3
C26 C25 H25A 108.3
N22 C25 H25B 108.3
C26 C25 H25B 108.3
H25A C25 H25B 107.4
C25 C26 H26A 109.5
C25 C26 H26B 109.5
H26A C26 H26B 109.5
C25 C26 H26C 109.5
H26A C26 H26C 109.5
H26B C26 H26C 109.5

loop_
_geom_bond_atom_site_label_1
_geom_bond_atom_site_label_2
_geom_bond_distance
V1 O2 1.6217(12)
V1 O1 1.6228(13)
V1 O11 1.9160(12)
V1 N19 2.1423(14)
V1 N22 2.2021(14)
O11 C12 1.319(2)
C12 C13 1.405(2)
C12 C17 1.414(2)
C13 C14 1.381(2)
C13 H13 0.9300
C14 C15 1.398(2)
C14 H14 0.9300
C15 C16 1.373(2)
C15 Cl15 1.7444(18)
C16 C17 1.402(2)
C16 H16 0.9300
C17 C18 1.440(2)
C18 N19 1.289(2)
C18 H18 0.9300
N19 C20 1.467(2)
C20 C21 1.503(2)
C20 H20A 0.9700
C20 H20B 0.9700
C21 N22 1.491(2)
C21 H21A 0.9700
C21 H21B 0.9700
N22 C25 1.500(2)
N22 C23 1.507(2)
C23 C24 1.521(2)
C23 H23A 0.9700
C23 H23B 0.9700
C24 H24A 0.9600
C24 H24B 0.9600
C24 H24C 0.9600
C25 C26 1.511(3)
C25 H25A 0.9700
C25 H25B 0.9700
C26 H26A 0.9600
C26 H26B 0.9600
C26 H26C 0.9600
